data_1536849
loop_
_publ_author_name
'Komm, T.'
'Schleid, T.'

_publ_section_title
;
 The first rubidium rare-earth(III) thiophosphates: Rb3 M3 [P S4] (M = Pr,
 Er)
;
_journal_name_full 'Journal of Solid State Chemistry'
_journal_page_first 454
_journal_page_last 463
_journal_volume 178
_journal_year 2005
_chemical_formula_sum 'Er3 P4 Rb3 S16'
_chemical_name_systematic 'Rb3 Er3 (P S4)4'
_space_group_IT_number 14
_symmetry_space_group_name_Hall '-P 2yn'
_symmetry_space_group_name_H-M 'P 1 21/n 1'
_cell_angle_alpha 90
_cell_angle_beta 95.601
_cell_angle_gamma 90
_cell_formula_units_Z 4
_cell_length_a 9.1597
_cell_length_b 15.7586
_cell_length_c 18.4332
_cell_volume 2648.020
_citation_journal_id_ASTM JSSCBI
_cod_data_source_file Komm_JSSCBI_2005_1571.cif
_cod_data_source_block Er3P4Rb3S16
_cod_original_cell_volume 2648.02
_cod_original_sg_symbol_Hall '-P 2ybc (x-z,y,z)'
_cod_database_code 1536849

loop_
_symmetry_equiv_pos_as_xyz
x,y,z
-x+1/2,y+1/2,-z+1/2
-x,-y,-z
x-1/2,-y-1/2,z-1/2

loop_
_atom_site_label
_atom_site_type_symbol
_atom_site_fract_x
_atom_site_fract_y
_atom_site_fract_z
_atom_site_occupancy
_atom_site_U_iso_or_equiv
P4 P+5 0.4681 0.2022 0.31265 1 0.0
S11 S-2 0.0248 0.3082 0.53712 1 0.0
Rb1 Rb+1 0.21357 0.10592 0.93259 1 0.0
S16 S-2 0.4268 0.1509 0.21065 1 0.0
Er3 Er+3 0.18954 0.26108 0.68421 1 0.0
S10 S-2 0.0375 0.1274 0.45324 1 0.0
P2 P+5 0.4848 0.1213 0.76838 1 0.0
S1 S-2 0.3608 0.4049 0.48007 1 0.0
S12 S-2 0.482 0.3611 0.13314 1 0.0
S8 S-2 0.0166 0.2481 0.27203 1 0.0
S4 S-2 0.3907 0.2304 0.5838 1 0.0
S5 S-2 0.0547 0.4237 0.36779 1 0.0
Er2 Er+3 0.21359 0.27318 0.164 1 0.0
P1 P+5 0.4197 0.3597 0.58164 1 0.0
S15 S-2 0.3763 0.3219 0.30623 1 0.0
S2 S-2 0.1341 0.115 0.11152 1 0.0
Er1 Er+3 0.19098 0.27633 0.41808 1 0.0
P3 P+5 0.4365 0.3104 0.03037 1 0.0
S13 S-2 0.1888 0.2978 0.83012 1 0.0
S7 S-2 0.0998 0.4282 0.18868 1 0.0
S3 S-2 0.2959 0.415 0.65518 1 0.0
S6 S-2 0.2689 0.1006 0.73913 1 0.0
Rb2 Rb+1 0.09221 0.03409 0.271 1 0.0
Rb3 Rb+1 0.20477 0.49924 0.92184 1 0.0
S14 S-2 0.365 0.1402 0.3903 1 0.0
S9 S-2 0.2151 0.3119 0.01728 1 0.0
